data_4305673
loop_
_publ_author_name
'Christine M. Thomas'
'Tianbiao Liu'
'Michael B. Hall'
'Marcetta Y. Darensbourg'

_publ_contact_author_address
;Department of Chemistry
Texas A&M University
College Station, TX, 77843
;
_publ_contact_author_email marcetta@mail.chem.tamu.edu
_publ_contact_author_name 'Marcetta Darensbourg'
_publ_section_title
;
Series of Mixed Valent Fe(II)Fe(I) Complexes That Model the Hox State of
[FeFe]Hydrogenase: Redox Properties, Density-Functional Theory
Investigation, and Reactivities with Extrinsic CO
;
_journal_name_full 'Inorganic Chemistry'
_journal_page_first 7009
_journal_page_last 7024
_journal_paper_doi 10.1021/ic800654a
_journal_volume 47
_journal_year 2008
_chemical_formula_sum 'C21 H22 Fe2 N2 O5 S2'
_chemical_formula_weight 558.23
_chemical_name_systematic
; 
 ? 
;
_space_group_IT_number 2
_symmetry_cell_setting triclinic
_symmetry_space_group_name_Hall '-P 1'
_symmetry_space_group_name_H-M 'P -1'
_atom_sites_solution_hydrogens geom
_atom_sites_solution_primary direct
_atom_sites_solution_secondary difmap
_audit_creation_method SHELXL-97
_cell_angle_alpha 103.22(3)
_cell_angle_beta 91.81(3)
_cell_angle_gamma 100.43(3)
_cell_formula_units_Z 2
_cell_length_a 8.2476(16)
_cell_length_b 8.4092(17)
_cell_length_c 17.620(4)
_cell_measurement_temperature 273(2)
_cell_volume 1166.6(5)
_computing_cell_refinement 'Bruker XSCANS'
_computing_data_collection 'Bruker XSCANS'
_computing_data_reduction 'Bruker SHELXTL'
_computing_molecular_graphics 'Bruker SHELXTL'
_computing_publication_material 'Bruker SHELXTL'
_computing_structure_refinement 'SHELXL-97 (Sheldrick, 1997)'
_computing_structure_solution 'SHELXS-97 (Sheldrick, 1990)'
_diffrn_ambient_temperature 273(2)
_diffrn_measured_fraction_theta_full 0.983
_diffrn_measured_fraction_theta_max 0.983
_diffrn_measurement_device_type 'Bruker P4'
_diffrn_measurement_method '\w scans'
_diffrn_radiation_monochromator graphite
_diffrn_radiation_source 'fine-focus sealed tube'
_diffrn_radiation_type MoK\a
_diffrn_radiation_wavelength 0.71073
_diffrn_reflns_av_R_equivalents 0.0428
_diffrn_reflns_av_sigmaI/netI 0.0616
_diffrn_reflns_limit_h_max 9
_diffrn_reflns_limit_h_min -9
_diffrn_reflns_limit_k_max 10
_diffrn_reflns_limit_k_min -10
_diffrn_reflns_limit_l_max 21
_diffrn_reflns_limit_l_min -21
_diffrn_reflns_number 9488
_diffrn_reflns_theta_full 25.43
_diffrn_reflns_theta_max 25.43
_diffrn_reflns_theta_min 2.38
_exptl_absorpt_coefficient_mu 1.457
_exptl_absorpt_correction_type none
_exptl_crystal_density_diffrn 1.589
_exptl_crystal_density_meas 0
_exptl_crystal_density_method 'not measured'
_exptl_crystal_F_000 572
_refine_diff_density_max 0.422
_refine_diff_density_min -0.417
_refine_diff_density_rms 0.067
_refine_ls_extinction_method none
_refine_ls_goodness_of_fit_ref 1.059
_refine_ls_hydrogen_treatment mixed
_refine_ls_matrix_type full
_refine_ls_number_parameters 293
_refine_ls_number_reflns 4226
_refine_ls_number_restraints 0
_refine_ls_restrained_S_all 1.059
_refine_ls_R_factor_all 0.0483
_refine_ls_R_factor_gt 0.0322
_refine_ls_shift/su_max 0.016
_refine_ls_shift/su_mean 0.000
_refine_ls_structure_factor_coef Fsqd
_refine_ls_weighting_details 'calc w=1/[\s^2^(Fo^2^)+(0.0000P)^2^+0.0000P] where P=(Fo^2^+2Fc^2^)/3'
_refine_ls_weighting_scheme calc
_refine_ls_wR_factor_gt 0.0500
_refine_ls_wR_factor_ref 0.0526
_reflns_number_gt 3204
_reflns_number_total 4226
_reflns_threshold_expression >2sigma(I)
_cod_data_source_file ic800654a-file003_2.cif
_cod_data_source_block ct05
_cod_depositor_comments
;
The following automatic conversions were performed:
'_symmetry_cell_setting' value 'Triclinic' changed to 'triclinic'
according to '/home/saulius/struct/CIF-dictionaries/cif_core.dic'
dictionary named 'cif_core.dic' version 2.4.1 from 2010-06-29.

Automatic conversion script
Id: cif_fix_enum 1527 2010-12-29 10:47:43Z saulius 
;
_cod_original_cell_volume 1166.6(4)
_cod_database_code 4305673

loop_
_symmetry_equiv_pos_as_xyz
'x, y, z'
'-x, -y, -z'

loop_
_atom_site_label
_atom_site_type_symbol
_atom_site_fract_x
_atom_site_fract_y
_atom_site_fract_z
_atom_site_U_iso_or_equiv
_atom_site_adp_type
_atom_site_occupancy
_atom_site_symmetry_multiplicity
_atom_site_calc_flag
_atom_site_refinement_flags
_atom_site_disorder_assembly
_atom_site_disorder_group
Fe1 Fe 0.32093(5) 0.38464(5) 0.13976(2) 0.02010(11) Uani 1 1 d . . .
Fe2 Fe 0.11874(5) 0.23034(5) 0.21530(2) 0.01854(11) Uani 1 1 d . . .
N1 N -0.0756(3) -0.1163(3) 0.20842(12) 0.0225(6) Uani 1 1 d . . .
N2 N 0.0494(3) -0.0083(3) 0.32124(12) 0.0235(6) Uani 1 1 d . . .
O1 O 0.5803(3) 0.3635(3) 0.02989(12) 0.0457(6) Uani 1 1 d . . .
O2 O 0.4870(2) 0.6983(3) 0.24438(11) 0.0374(6) Uani 1 1 d . . .
O3 O -0.1871(2) 0.3357(3) 0.17931(12) 0.0420(6) Uani 1 1 d . . .
O4 O 0.1689(2) 0.5026(2) 0.35538(11) 0.0340(5) Uani 1 1 d . . .
O5 O 0.0863(3) 0.5569(3) 0.07782(12) 0.0410(6) Uani 1 1 d . . .
S1 S 0.14381(9) 0.14362(9) 0.08475(4) 0.02186(18) Uani 1 1 d . . .
S2 S 0.39772(8) 0.24585(9) 0.22669(4) 0.01965(17) Uani 1 1 d . . .
C1 C 0.4782(4) 0.3721(4) 0.07246(17) 0.0281(7) Uani 1 1 d . . .
C2 C 0.4199(3) 0.5752(4) 0.20445(16) 0.0244(7) Uani 1 1 d . . .
C3 C -0.0688(4) 0.2885(3) 0.19329(16) 0.0257(7) Uani 1 1 d . . .
C4 C 0.1470(3) 0.3883(4) 0.30328(16) 0.0245(7) Uani 1 1 d . . .
C5 C 0.1794(4) 0.4890(4) 0.10005(16) 0.0280(7) Uani 1 1 d . . .
C6 C 0.2549(3) -0.0286(3) 0.05800(15) 0.0258(7) Uani 1 1 d . . .
H6A H 0.1777 -0.1256 0.0282 0.031 Uiso 1 1 calc R . .
H6B H 0.3393 0.0010 0.0238 0.031 Uiso 1 1 calc R . .
C7 C 0.3365(3) -0.0765(3) 0.12531(15) 0.0240(7) Uani 1 1 d . . .
H7A H 0.3845 -0.1734 0.1049 0.029 Uiso 1 1 calc R . .
H7B H 0.2529 -0.1073 0.1596 0.029 Uiso 1 1 calc R . .
C8 C 0.4709(3) 0.0626(3) 0.17260(15) 0.0240(7) Uani 1 1 d . . .
H8A H 0.5503 0.0974 0.1373 0.029 Uiso 1 1 calc R . .
H8B H 0.5284 0.0183 0.2095 0.029 Uiso 1 1 calc R . .
C9 C -0.1057(4) -0.2351(4) 0.25143(17) 0.0310(8) Uani 1 1 d . . .
H9 H -0.1681 -0.3422 0.2343 0.037 Uiso 1 1 calc R . .
C10 C -0.0285(4) -0.1677(4) 0.32210(17) 0.0338(8) Uani 1 1 d . . .
H10 H -0.0273 -0.2181 0.3639 0.041 Uiso 1 1 calc R . .
C11 C 0.0238(3) 0.0289(3) 0.25018(15) 0.0202(7) Uani 1 1 d . . .
C12 C -0.1508(3) -0.1461(4) 0.12810(15) 0.0280(7) Uani 1 1 d . . .
H12A H -0.1644 -0.0421 0.1175 0.042 Uiso 1 1 calc R . .
H12B H -0.2567 -0.2189 0.1229 0.042 Uiso 1 1 calc R . .
H12C H -0.0802 -0.1968 0.0916 0.042 Uiso 1 1 calc R . .
C13 C 0.1304(3) 0.1087(4) 0.39187(15) 0.0230(7) Uani 1 1 d . . .
C14 C 0.0375(3) 0.2088(4) 0.43836(15) 0.0244(7) Uani 1 1 d . . .
C15 C 0.1162(4) 0.3192(4) 0.50569(15) 0.0272(7) Uani 1 1 d . . .
H15 H 0.0571 0.3905 0.5365 0.033 Uiso 1 1 calc R . .
C16 C 0.2806(4) 0.3268(4) 0.52866(16) 0.0318(8) Uani 1 1 d . . .
C17 C 0.3666(4) 0.2196(4) 0.48211(16) 0.0316(8) Uani 1 1 d . . .
H17 H 0.4765 0.2229 0.4971 0.038 Uiso 1 1 calc R . .
C18 C 0.2937(4) 0.1069(4) 0.41360(16) 0.0286(7) Uani 1 1 d . . .
C19 C 0.3867(4) -0.0143(4) 0.36599(17) 0.0442(9) Uani 1 1 d . . .
H19A H 0.5028 0.0328 0.3725 0.066 Uiso 1 1 calc R . .
H19B H 0.3487 -0.0372 0.3118 0.066 Uiso 1 1 calc R . .
H19C H 0.3679 -0.1159 0.3833 0.066 Uiso 1 1 calc R . .
C20 C -0.1432(3) 0.1976(4) 0.41718(17) 0.0388(9) Uani 1 1 d . . .
H20A H -0.1556 0.2318 0.3693 0.058 Uiso 1 1 calc R . .
H20B H -0.1885 0.2689 0.4582 0.058 Uiso 1 1 calc R . .
H20C H -0.2007 0.0847 0.4105 0.058 Uiso 1 1 calc R . .
C21 C 0.3658(4) 0.4492(4) 0.60208(16) 0.0446(9) Uani 1 1 d . . .
H21A H 0.4406 0.3981 0.6268 0.067 Uiso 1 1 calc R . .
H21B H 0.2844 0.4807 0.6373 0.067 Uiso 1 1 calc R . .
H21C H 0.4262 0.5463 0.5886 0.067 Uiso 1 1 calc R . .

loop_
_atom_site_aniso_label
_atom_site_aniso_U_11
_atom_site_aniso_U_22
_atom_site_aniso_U_33
_atom_site_aniso_U_23
_atom_site_aniso_U_13
_atom_site_aniso_U_12
Fe1 0.0237(2) 0.0183(2) 0.0185(2) 0.00515(18) 0.00144(18) 0.00372(19)
Fe2 0.0197(2) 0.0180(2) 0.0179(2) 0.00427(18) 0.00127(17) 0.00363(18)
N1 0.0225(14) 0.0214(14) 0.0233(13) 0.0066(11) 0.0007(11) 0.0020(11)
N2 0.0273(15) 0.0197(15) 0.0228(13) 0.0058(11) 0.0004(11) 0.0019(11)
O1 0.0540(16) 0.0522(17) 0.0411(14) 0.0197(12) 0.0256(12) 0.0217(13)
O2 0.0460(14) 0.0210(13) 0.0388(13) -0.0002(11) -0.0123(11) 0.0016(11)
O3 0.0273(13) 0.0344(14) 0.0654(16) 0.0110(12) -0.0064(12) 0.0122(11)
O4 0.0471(14) 0.0250(13) 0.0261(12) -0.0015(10) 0.0065(10) 0.0065(11)
O5 0.0430(14) 0.0307(14) 0.0520(15) 0.0149(11) -0.0137(11) 0.0107(11)
S1 0.0254(4) 0.0214(4) 0.0175(4) 0.0028(3) -0.0021(3) 0.0042(3)
S2 0.0208(4) 0.0187(4) 0.0191(4) 0.0041(3) -0.0001(3) 0.0037(3)
C1 0.037(2) 0.0228(18) 0.0270(18) 0.0088(14) 0.0050(15) 0.0097(15)
C2 0.0270(18) 0.0268(19) 0.0248(17) 0.0128(14) 0.0004(14) 0.0109(15)
C3 0.0274(18) 0.0195(18) 0.0257(17) 0.0037(13) 0.0032(14) -0.0052(14)
C4 0.0219(17) 0.0285(19) 0.0268(17) 0.0115(15) 0.0056(14) 0.0076(14)
C5 0.0322(19) 0.0200(18) 0.0268(17) 0.0040(14) 0.0004(14) -0.0054(15)
C6 0.0306(18) 0.0197(17) 0.0232(16) -0.0026(13) -0.0004(13) 0.0053(14)
C7 0.0280(17) 0.0176(17) 0.0274(17) 0.0052(13) 0.0030(13) 0.0071(13)
C8 0.0246(17) 0.0226(18) 0.0265(16) 0.0067(13) 0.0001(13) 0.0085(14)
C9 0.0356(19) 0.0183(18) 0.0385(19) 0.0111(15) 0.0046(16) -0.0020(14)
C10 0.040(2) 0.029(2) 0.0354(19) 0.0174(16) 0.0051(16) 0.0017(16)
C11 0.0195(16) 0.0215(17) 0.0206(16) 0.0037(13) 0.0026(13) 0.0077(13)
C12 0.0266(18) 0.0259(18) 0.0282(17) 0.0045(14) -0.0028(14) -0.0001(14)
C13 0.0262(17) 0.0240(18) 0.0207(16) 0.0117(13) 0.0029(13) 0.0018(14)
C14 0.0271(18) 0.0279(19) 0.0217(16) 0.0121(14) 0.0071(14) 0.0055(14)
C15 0.0346(19) 0.0287(19) 0.0213(16) 0.0123(14) 0.0114(14) 0.0040(15)
C16 0.045(2) 0.033(2) 0.0178(16) 0.0141(14) -0.0011(15) -0.0018(16)
C17 0.0272(19) 0.040(2) 0.0308(18) 0.0197(16) -0.0039(15) 0.0015(16)
C18 0.0309(19) 0.038(2) 0.0216(17) 0.0151(15) 0.0023(14) 0.0088(15)
C19 0.042(2) 0.060(3) 0.038(2) 0.0153(18) 0.0013(16) 0.0277(19)
C20 0.0287(19) 0.046(2) 0.041(2) 0.0073(17) 0.0052(16) 0.0085(16)
C21 0.061(2) 0.041(2) 0.0276(19) 0.0100(16) -0.0116(17) -0.0008(18)

loop_
_atom_type_symbol
_atom_type_description
_atom_type_scat_dispersion_real
_atom_type_scat_dispersion_imag
_atom_type_scat_source
C C 0.0033 0.0016 'International Tables Vol C Tables 4.2.6.8 and 6.1.1.4'
H H 0.0000 0.0000 'International Tables Vol C Tables 4.2.6.8 and 6.1.1.4'
N N 0.0061 0.0033 'International Tables Vol C Tables 4.2.6.8 and 6.1.1.4'
O O 0.0106 0.0060 'International Tables Vol C Tables 4.2.6.8 and 6.1.1.4'
S S 0.1246 0.1234 'International Tables Vol C Tables 4.2.6.8 and 6.1.1.4'
Fe Fe 0.3463 0.8444 'International Tables Vol C Tables 4.2.6.8 and 6.1.1.4'

loop_
_geom_angle_atom_site_label_1
_geom_angle_atom_site_label_2
_geom_angle_atom_site_label_3
_geom_angle
_geom_angle_site_symmetry_1
_geom_angle_site_symmetry_3
_geom_angle_publ_flag
C2 Fe1 C1 96.80(13) . . ?
C2 Fe1 C5 90.86(12) . . ?
C1 Fe1 C5 104.43(13) . . ?
C2 Fe1 S1 163.50(10) . . ?
C1 Fe1 S1 99.57(10) . . ?
C5 Fe1 S1 87.02(9) . . ?
C2 Fe1 S2 89.12(9) . . ?
C1 Fe1 S2 102.92(9) . . ?
C5 Fe1 S2 152.45(10) . . ?
S1 Fe1 S2 85.29(4) . . ?
C2 Fe1 Fe2 107.77(10) . . ?
C1 Fe1 Fe2 146.65(10) . . ?
C5 Fe1 Fe2 97.54(10) . . ?
S1 Fe1 Fe2 56.44(3) . . ?
S2 Fe1 Fe2 56.52(3) . . ?
C3 Fe2 C4 88.84(12) . . ?
C3 Fe2 C11 97.60(12) . . ?
C4 Fe2 C11 102.77(12) . . ?
C3 Fe2 S1 88.92(10) . . ?
C4 Fe2 S1 151.28(10) . . ?
C11 Fe2 S1 105.90(8) . . ?
C3 Fe2 S2 157.50(10) . . ?
C4 Fe2 S2 86.60(9) . . ?
C11 Fe2 S2 104.89(8) . . ?
S1 Fe2 S2 84.63(4) . . ?
C3 Fe2 Fe1 102.89(10) . . ?
C4 Fe2 Fe1 96.84(10) . . ?
C11 Fe2 Fe1 151.80(8) . . ?
S1 Fe2 Fe1 55.93(3) . . ?
S2 Fe2 Fe1 55.96(3) . . ?
C11 N1 C9 112.3(2) . . ?
C11 N1 C12 126.0(2) . . ?
C9 N1 C12 121.6(2) . . ?
C11 N2 C10 112.5(2) . . ?
C11 N2 C13 125.6(2) . . ?
C10 N2 C13 121.5(2) . . ?
C6 S1 Fe1 110.83(9) . . ?
C6 S1 Fe2 114.58(9) . . ?
Fe1 S1 Fe2 67.63(4) . . ?
C8 S2 Fe1 108.28(9) . . ?
C8 S2 Fe2 115.37(9) . . ?
Fe1 S2 Fe2 67.52(3) . . ?
O1 C1 Fe1 179.2(3) . . ?
O2 C2 Fe1 177.9(3) . . ?
O3 C3 Fe2 176.2(3) . . ?
O4 C4 Fe2 172.7(3) . . ?
O5 C5 Fe1 177.0(3) . . ?
C7 C6 S1 115.89(18) . . ?
C6 C7 C8 113.0(2) . . ?
C7 C8 S2 115.08(18) . . ?
C10 C9 N1 107.1(3) . . ?
C9 C10 N2 106.6(3) . . ?
N1 C11 N2 101.5(2) . . ?
N1 C11 Fe2 129.29(19) . . ?
N2 C11 Fe2 129.1(2) . . ?
C14 C13 C18 122.4(3) . . ?
C14 C13 N2 118.4(2) . . ?
C18 C13 N2 119.0(3) . . ?
C15 C14 C13 117.7(3) . . ?
C15 C14 C20 120.8(3) . . ?
C13 C14 C20 121.4(3) . . ?
C14 C15 C16 122.1(3) . . ?
C17 C16 C15 118.1(3) . . ?
C17 C16 C21 120.3(3) . . ?
C15 C16 C21 121.6(3) . . ?
C16 C17 C18 122.2(3) . . ?
C13 C18 C17 117.3(3) . . ?
C13 C18 C19 121.4(3) . . ?
C17 C18 C19 121.3(3) . . ?

loop_
_geom_bond_atom_site_label_1
_geom_bond_atom_site_label_2
_geom_bond_distance
_geom_bond_site_symmetry_2
_geom_bond_publ_flag
Fe1 C2 1.779(3) . ?
Fe1 C1 1.786(3) . ?
Fe1 C5 1.795(3) . ?
Fe1 S1 2.2631(12) . ?
Fe1 S2 2.2656(10) . ?
Fe1 Fe2 2.5265(10) . ?
Fe2 C3 1.762(3) . ?
Fe2 C4 1.774(3) . ?
Fe2 C11 1.971(3) . ?
Fe2 S1 2.2767(10) . ?
Fe2 S2 2.2807(9) . ?
N1 C11 1.376(3) . ?
N1 C9 1.380(3) . ?
N1 C12 1.475(3) . ?
N2 C11 1.377(3) . ?
N2 C10 1.381(3) . ?
N2 C13 1.454(3) . ?
O1 C1 1.146(3) . ?
O2 C2 1.143(3) . ?
O3 C3 1.157(3) . ?
O4 C4 1.150(3) . ?
O5 C5 1.145(3) . ?
S1 C6 1.831(3) . ?
S2 C8 1.830(3) . ?
C6 C7 1.513(3) . ?
C7 C8 1.522(4) . ?
C9 C10 1.332(4) . ?
C13 C14 1.388(4) . ?
C13 C18 1.392(4) . ?
C14 C15 1.386(4) . ?
C14 C20 1.505(3) . ?
C15 C16 1.388(4) . ?
C16 C17 1.385(4) . ?
C16 C21 1.516(4) . ?
C17 C18 1.393(4) . ?
C18 C19 1.504(4) . ?
